data_2000545
loop_
_publ_author_name
'Theobald, F.'
'Rodier, N.'
'Moustaid, K.'
'Laude, B.'

_publ_section_title
;Structure of ethyl
 8,9-dimethoxy-3-(4-methoxyphenyl)-10b-methyl-1-phenyl-4,5,6,10b-tetrahydro-1,2,4-triazolo[3,4-<i>a</i>]isoquinoline-5-carboxylate
;
_journal_issue 10
_journal_name_full 'Acta Crystallographica Section C'
_journal_page_first 1846
_journal_page_last 1848
_journal_paper_doi 10.1107/S0108270192001161
_journal_volume 48
_journal_year 1992
_chemical_formula_sum 'C29 H31 N3 O5'
_chemical_formula_weight 501.6
_symmetry_cell_setting orthorhombic
_symmetry_space_group_name_H-M 'P n a 21'
_cell_angle_alpha 90
_cell_angle_beta 90
_cell_angle_gamma 90
_cell_formula_units_Z 4
_cell_length_a 23.867(2)
_cell_length_b 9.4920(10)
_cell_length_c 11.6150(6)
_cell_volume 2631.3(4)
_diffrn_radiation_type Cu
_diffrn_radiation_wavelength 1.5418
_exptl_absorpt_coefficient_mu 0.67
_exptl_crystal_density_diffrn 1.266
_exptl_crystal_density_meas 1.27
_exptl_crystal_F_000 1064
_cod_data_source_file pa0267.cif
_cod_data_source_block pa0267a
_cod_original_cell_volume 2631.2(6)
_cod_database_code 2000545

loop_
_atom_site_label
_atom_site_fract_x
_atom_site_fract_y
_atom_site_fract_z
N(1) .98248(7) .7480(2) .000
N(2) 1.03342(8) .8260(2) .0010(2)
C(3) 1.02079(9) .9525(3) .0302(2)
N(4) .96295(7) .9794(2) .0372(2)
C(5) .93970(10) 1.0399(3) .1416(2)
C(6) .92100(10) .9269(3) .2253(2)
C(6a) .87810(10) .8365(3) .1667(2)
C(7) .83050(10) .7884(3) .2259(3)
C(8) .78880(10) .7170(3) .1692(3)
C(9) .79380(10) .6918(3) .0512(3)
C(10) .84060(10) .7387(3) -.0075(3)
C(10a) .88317(9) .8100(3) .0498(2)
C(10b) .93598(9) .8550(3) -.0148(2)
C(11) .98290(10) .6295(3) -.0759(3)
C(12) 1.02280(10) .6160(3) -.1622(3)
C(13) 1.0195(2) .4999(4) -.2362(3)
C(14) .9788(2) .4005(4) -.2249(4)
C(15) .9404(2) .4125(3) -.1371(3)
C(16) .94320(10) .5243(3) -.0611(3)
C(31) 1.06234(9) 1.0638(3) .0480(2)
C(32) 1.04770(10) 1.2042(3) .0370(3)
C(33) 1.08680(10) 1.3109(3) .0539(3)
C(34) 1.14130(10) 1.2744(4) .0820(3)
C(35) 1.15660(10) 1.1343(4) .0902(3)
C(36) 1.11770(10) 1.0303(3) .0744(3)
O(37) 1.18305(9) 1.3704(3) .1024(3)
C(38) 1.1676(2) 1.5153(5) .1048(5)
C(41) .92560(10) .8886(3) -.1415(2)
C(51) .89170(10) 1.1371(3) .1096(3)
O(52) .87254(8) 1.1542(3) .0164(2)
O(53) .87227(8) 1.2034(2) .2017(2)
C(54) .8248(2) 1.2985(4) .1831(4)
C(55) .8166(2) 1.3753(5) .2944(6)
O(81) .74075(9) .6657(3) .2183(3)
C(82) .7335(2) .6835(5) .3388(4)
O(91) .75067(9) .6206(3) .0007(3)
C(92) .7602(2) .5732(6) -.1134(6)
H(5) .9670(10) 1.099(4) .179(3)
H(6) .906 .964(4) .295(4)
H('6) .9530(10) .871(4) .245(4)
H(7) .8280(10) .812(4) .314(4)
H(10) .845(2) .715(4) -.088(4)
H(12) 1.054(2) .693(4) -.164(4)
H(13) 1.051(2) .491(4) -.292(4)
H(14) .975(2) .315(5) -.267(5)
H(15) .916(2) .330(5) -.120(4)
H(16) .9220(10) .534(4) .007(4)
H(32) 1.0110(10) 1.239(4) .017(4)
H(33) 1.072(2) 1.409(4) .051(4)
H(35) 1.1960(10) 1.101(4) .111(5)
H(36) 1.1270(10) .930(4) .087(4)
H(38) 1.136(2) 1.542(7) .167(6)
H('38) 1.147(2) 1.550(6) .041(6)
H("38) 1.199(2) 1.558(6) .106(7)
H(41) .9130(10) .799(4) -.186(4)
H('41) .8930(10) .973(4) -.146(4)
H("41) .9610(10) .921(4) -.178(4)
H(54) .789(2) 1.242(5) .149(5)
H('54) .835(2) 1.367(5) .125(6)
H(55) .784 1.438 .279
H('55) .816 1.277 .354
H("55) .842 1.441 .330
H(82) .704(2) .628(7) .370(8)
H('82) .761(2) .615(7) .357(7)
H("82) .724(2) .780(7) .346(7)
H(92) .723 .535 -.148
H('92) .787 .492 -.105
H("92) .774 .646 -.162

loop_
_geom_angle_atom_site_label_1
_geom_angle_atom_site_label_2
_geom_angle_atom_site_label_3
_geom_angle
N(2) N(1) C(10b) 106.2(2)
N(2) N(1) C(11) 114.1(2)
C(10b) N(1) C(11) 117.6(2)
N(1) N(2) C(3) 106.7(2)
N(2) C(3) N(4) 114.6(2)
N(2) C(3) C(31) 123.6(2)
N(4) C(3) C(31) 121.7(2)
C(3) N(4) C(5) 119.7(2)
C(3) N(4) C(10b) 105.0(2)
C(5) N(4) C(10b) 119.5(2)
N(4) C(5) C(6) 111.7(2)
N(4) C(5) C(51) 108.9(2)
C(6) C(5) C(51) 111.4(2)
C(5) C(6) C(6a) 108.4(2)
C(6) C(6a) C(7) 121.1(2)
C(6) C(6a) C(10a) 119.3(2)
C(7) C(6a) C(10a) 119.5(2)
C(6a) C(7) C(8) 120.8(3)
C(7) C(8) C(9) 119.6(3)
C(7) C(8) O(81) 125.7(3)
C(9) C(8) O(81) 114.7(3)
C(8) C(9) C(10) 119.8(3)
C(8) C(9) O(91) 116.3(3)
C(10) C(9) O(91) 123.8(3)
C(9) C(10) C(10a) 120.7(3)
C(61) C(10a) C(10) 119.6(2)
C(6a) C(10a) C(10b) 120.2(2)
C(10) C(10a) C(10b) 120.2(2)
N(1) C(10b) N(4) 99.8(2)
N(1) C(10b) C(10a) 111.2(2)
N(1) C(10b) C(41) 111.6(2)
N(4) C(10b) C(10a) 112.5(2)
N(4) C(10b) C(41) 107.4(2)
C(10a) C(10b) C(41) 113.4(2)
N(1) C(11) C(12) 121.5(2)
N(1) C(11) C(16) 119.0(2)
C(12) C(11) C(16) 119.4(3)
C(11) C(12) C(13) 118.6(3)
C(12) C(13) C(14) 121.7(3)
C(13) C(14) C(15) 119.3(3)
C(14) C(15) C(16) 120.4(3)
C(11) C(16) C(15) 120.4(3)
C(3) C(31) C(32) 120.8(2)
C(3) C(31) C(36) 120.6(2)
C(32) C(31) C(36) 118.6(2)
C(31) C(32) C(33) 121.3(3)
C(32) C(33) C(34) 118.7(3)
C(33) C(34) C(35) 120.4(3)
C(33) C(34) O(37) 123.8(3)
C(35) C(34) O(37) 115.8(3)
C(34) C(35) C(36) 120.4(3)
C(31) C(36) C(35) 120.6(3)
C(34) O(37) C(38) 117.3(3)
C(5) C(51) O(52) 126.8(3)
C(5) C(51) O(53) 110.8(2)
O(52) C(51) O(53) 122.4(2)
C(51) O(53) C(54) 116.4(3)
O(53) C(54) C(55) 105.9(3)
C(8) O(81) C(82) 118.0(3)
C(9) O(91) C(92) 116.1(3)

loop_
_geom_bond_atom_site_label_1
_geom_bond_atom_site_label_2
_geom_bond_distance
N(1) N(2) 1.423(3)
N(1) C(10b) 1.514(3)
N(1) C(11) 1.429(3)
N(2) C(3) 1.283(3)
C(3) N(4) 1.406(3)
C(3) C(31) 1.463(4)
N(4) C(5) 1.451(3)
N(4) C(10b) 1.475(3)
C(5) C(6) 1.515(4)
C(5) C(51) 1.517(3)
C(6) C(6a) 1.500(4)
C(6a) C(7) 1.403(4)
C(6a) C(10a) 1.386(4)
C(7) C(8) 1.373(4)
C(8) C(9) 1.396(5)
C(8) O(81) 1.371(4)
C(9) C(10) 1.384(4)
C(9) O(91) 1.364(4)
C(10) C(10a) 1.390(4)
C(10a) C(10b) 1.528(3)
C(10b) C(41) 1.527(4)
C(11) C(12) 1.388(4)
C(11) C(16) 1.388(4)
C(12) C(13) 1.400(5)
C(13) C(14) 1.361(5)
C(14) C(15) 1.376(6)
C(15) C(16) 1.381(5)
C(31) C(32) 1.384(4)
C(31) C(36) 1.393(3)
C(32) C(33) 1.390(4)
C(33) C(34) 1.385(4)
C(34) C(35) 1.382(5)
C(34) O(37) 1.371(4)
C(35) C(36) 1.368(4)
O(37) C(38) 1.424(5)
C(51) O(52) 1.186(4)
C(51) O(53) 1.325(4)
O(53) C(54) 1.464(4)
C(54) C(55) 1.496(8)
O(81) C(82) 1.420(6)
O(91) C(92) 1.418(7)
C(5) H(5) 0.96(3)
C(6) H(6) 0.95(4)
C(6) H('6) 0.95(3)
C(7) H(7) 1.05(5)
C(10) H(10) 0.96(5)
C(12) H(12) 1.05(4)
C(13) H(13) 1.00(5)
C(14) H(14) 0.95(5)
C(15) H(15) 1.00(4)
C(16) H(16) 0.95(4)
C(32) H(32) 0.97(3)
C(33) H(33) 1.01(4)
C(36) H(36) 0.99(4)
C(38) H(38) 1.07(6)
C(38) H('38) 0.95(6)
C(38) H("38) 0.85(5)
C(41) H(41) 1.04(4)
C(41) H('41) 1.12(3)
C(41) H("41) 1.00(3)
C(54) H(54) 1.09(5)
C(54) H('54) 0.97(6)
C(55) H(55) 1.003(5)
C(55) H('55) 1.156(6)
C(55) H("55) 0.959(5)
C(82) H(82) 0.95(6)
C(82) H('82) 0.95(6)
C(82) H("82) 0.95(6)
C(92) H(92) 1.045(5)
C(92) H('92) 1.006(5)
C(92) H("92) 0.952(6)
